data_4066794
loop_
_publ_author_name
'Lee, Jhen-Yi'
'Cheng, Pi-Yun'
'Tsai, Yi-Hua'
'Lin, Guan-Ru'
'Liu, Shih-Pu'
'Sie, Ming-Han'
'Lee, Hon Man'

_publ_section_title
;
 Efficient Heck Reactions Catalyzed by Palladium(0) and -(II) Complexes
 Bearing N-Heterocyclic Carbene and Amide Functionalities
;
_journal_issue 17
_journal_name_full Organometallics
_journal_page_first 3901
_journal_paper_doi 10.1021/om1006402
_journal_volume 29
_journal_year 2010
_chemical_formula_moiety 'C44 H36 N6 O2 Pd'
_chemical_formula_sum 'C44 H36 N6 O2 Pd'
_chemical_formula_weight 787.19
_space_group_IT_number 14
_symmetry_cell_setting monoclinic
_symmetry_Int_Tables_number 14
_symmetry_space_group_name_Hall '-P 2ybc'
_symmetry_space_group_name_H-M 'P 1 21/c 1'
_atom_sites_solution_hydrogens geom
_atom_sites_solution_primary direct
_atom_sites_solution_secondary difmap
_audit_creation_method SHELXL-97
_cell_angle_alpha 90.00
_cell_angle_beta 109.090(4)
_cell_angle_gamma 90.00
_cell_formula_units_Z 2
_cell_length_a 11.4007(19)
_cell_length_b 16.954(3)
_cell_length_c 9.7297(15)
_cell_measurement_temperature 150(2)
_cell_volume 1777.2(5)
_computing_cell_refinement 'SAINT (Bruker, 2007)'
_computing_data_collection 'APEX2 (Bruker, 2007)'
_computing_data_reduction 'SAINT (Bruker, 2007)'
_computing_molecular_graphics 'SHELXTL (Sheldrick, 2008)'
_computing_publication_material 'DIAMOND (Brandenburg, 1999)'
_computing_structure_refinement 'SHELXTL (Sheldrick, 2008)'
_computing_structure_solution 'SHELXTL (Sheldrick, 2008)'
_diffrn_ambient_temperature 150(2)
_diffrn_measured_fraction_theta_full 0.956
_diffrn_measured_fraction_theta_max 0.956
_diffrn_measurement_device_type 'Bruker SMART APEXII'
_diffrn_measurement_method \w
_diffrn_radiation_monochromator graphite
_diffrn_radiation_probe x-ray
_diffrn_radiation_type MoK\a
_diffrn_radiation_wavelength 0.71073
_diffrn_reflns_av_R_equivalents 0.0725
_diffrn_reflns_av_sigmaI/netI 0.0860
_diffrn_reflns_limit_h_max 14
_diffrn_reflns_limit_h_min -14
_diffrn_reflns_limit_k_max 21
_diffrn_reflns_limit_k_min -21
_diffrn_reflns_limit_l_max 12
_diffrn_reflns_limit_l_min -12
_diffrn_reflns_number 16521
_diffrn_reflns_theta_full 26.50
_diffrn_reflns_theta_max 26.50
_diffrn_reflns_theta_min 1.89
_diffrn_source 'fine-focus sealed tube'
_diffrn_standards_decay_% 0
_diffrn_standards_interval_count 0
_diffrn_standards_interval_time 0
_diffrn_standards_number 0
_exptl_absorpt_coefficient_mu 0.571
_exptl_absorpt_correction_T_max 0.9347
_exptl_absorpt_correction_T_min 0.8944
_exptl_absorpt_correction_type multi-scan
_exptl_absorpt_process_details 'SADABS (Sheldrick, 1996)'
_exptl_crystal_colour colorless
_exptl_crystal_density_diffrn 1.471
_exptl_crystal_density_method 'not measured'
_exptl_crystal_description block
_exptl_crystal_F_000 808
_exptl_crystal_size_max 0.20
_exptl_crystal_size_mid 0.16
_exptl_crystal_size_min 0.12
_refine_diff_density_max 2.284
_refine_diff_density_min -3.085
_refine_diff_density_rms 0.182
_refine_ls_extinction_method none
_refine_ls_goodness_of_fit_ref 1.094
_refine_ls_hydrogen_treatment constr
_refine_ls_matrix_type full
_refine_ls_number_parameters 241
_refine_ls_number_reflns 3531
_refine_ls_number_restraints 0
_refine_ls_restrained_S_all 1.094
_refine_ls_R_factor_all 0.1152
_refine_ls_R_factor_gt 0.0641
_refine_ls_shift/su_max 0.009
_refine_ls_shift/su_mean 0.001
_refine_ls_structure_factor_coef Fsqd
_refine_ls_weighting_details 'calc w=1/[\s^2^(Fo^2^)+(0.1376P)^2^+0.0000P] where P=(Fo^2^+2Fc^2^)/3'
_refine_ls_weighting_scheme calc
_refine_ls_wR_factor_gt 0.1734
_refine_ls_wR_factor_ref 0.2373
_reflns_number_gt 2002
_reflns_number_total 3531
_reflns_threshold_expression I>2\s
_cod_data_source_file om1006402_si_002.cif
_cod_data_source_block 4a
_cod_original_cell_volume 1777.3(5)
_cod_original_sg_symbol_H-M 'P 21/c'
_cod_database_code 4066794

loop_
_symmetry_equiv_pos_as_xyz
'x, y, z'
'-x, y+1/2, -z+1/2'
'-x, -y, -z'
'x, -y-1/2, z-1/2'

loop_
_atom_site_label
_atom_site_type_symbol
_atom_site_fract_x
_atom_site_fract_y
_atom_site_fract_z
_atom_site_U_iso_or_equiv
_atom_site_adp_type
_atom_site_occupancy
_atom_site_symmetry_multiplicity
_atom_site_calc_flag
_atom_site_refinement_flags
C1 C 0.5475(6) 1.0203(4) 0.8220(8) 0.0234(15) Uani 1 1 d .
C2 C 0.6007(8) 1.0992(4) 0.6631(9) 0.041(2) Uani 1 1 d .
H2 H 0.6136 1.1453 0.6144 0.049 Uiso 1 1 calc R
C3 C 0.6212(8) 1.0255(4) 0.6328(10) 0.045(2) Uani 1 1 d .
H3 H 0.6517 1.0086 0.5577 0.054 Uiso 1 1 calc R
C4 C 0.5965(7) 0.8892(4) 0.7340(10) 0.038(2) Uani 1 1 d .
H4A H 0.5232 0.8677 0.6573 0.045 Uiso 1 1 calc R
H4B H 0.5943 0.8696 0.8290 0.045 Uiso 1 1 calc R
C5 C 0.7111(7) 0.8601(4) 0.7100(9) 0.0346(18) Uani 1 1 d .
C6 C 0.7063(10) 0.8206(4) 0.5868(11) 0.055(3) Uani 1 1 d .
H6 H 0.6290 0.8127 0.5123 0.066 Uiso 1 1 calc R
C7 C 0.8187(13) 0.7911(5) 0.5699(14) 0.076(4) Uani 1 1 d .
H7 H 0.8159 0.7642 0.4832 0.091 Uiso 1 1 calc R
C8 C 0.9310(11) 0.8014(5) 0.6790(15) 0.079(4) Uani 1 1 d .
H8 H 1.0047 0.7811 0.6671 0.095 Uiso 1 1 calc R
C9 C 0.9370(9) 0.8404(4) 0.8029(13) 0.059(3) Uani 1 1 d .
C10 C 0.8286(7) 0.8712(4) 0.8251(9) 0.0369(19) Uani 1 1 d .
C11 C 0.8411(9) 0.9099(5) 0.9572(12) 0.060(3) Uani 1 1 d .
H11 H 0.7694 0.9314 0.9725 0.072 Uiso 1 1 calc R
C12 C 0.9525(11) 0.9173(6) 1.0629(15) 0.084(4) Uani 1 1 d .
H12 H 0.9573 0.9444 1.1501 0.101 Uiso 1 1 calc R
C13 C 1.0611(10) 0.8858(7) 1.0464(15) 0.077(3) Uani 1 1 d .
H13 H 1.1387 0.8897 1.1221 0.092 Uiso 1 1 calc R
C14 C 1.0514(11) 0.8500(6) 0.9194(17) 0.084(4) Uani 1 1 d .
H14 H 1.1249 0.8300 0.9065 0.101 Uiso 1 1 calc R
C15 C 0.5226(8) 1.1625(4) 0.8563(9) 0.038(2) Uani 1 1 d .
H15A H 0.4329 1.1596 0.8438 0.046 Uiso 1 1 calc R
H15B H 0.5375 1.2123 0.8116 0.046 Uiso 1 1 calc R
C16 C 0.5970(7) 1.1634(4) 1.0189(9) 0.0354(18) Uani 1 1 d .
C17 C 0.6953(7) 1.0850(4) 1.2322(10) 0.038(2) Uani 1 1 d .
C18 C 0.7331(9) 1.1448(5) 1.3369(11) 0.050(2) Uani 1 1 d .
H18 H 0.7024 1.1969 1.3139 0.060 Uiso 1 1 calc R
C19 C 0.8142(10) 1.1281(5) 1.4722(13) 0.066(3) Uani 1 1 d .
H19 H 0.8369 1.1695 1.5416 0.079 Uiso 1 1 calc R
C20 C 0.8643(9) 1.0549(6) 1.5129(12) 0.060(3) Uani 1 1 d .
H20 H 0.9214 1.0456 1.6074 0.072 Uiso 1 1 calc R
C21 C 0.8281(8) 0.9944(5) 1.4099(11) 0.048(2) Uani 1 1 d .
H21 H 0.8608 0.9428 1.4343 0.057 Uiso 1 1 calc R
C22 C 0.7455(8) 1.0091(4) 1.2737(10) 0.039(2) Uani 1 1 d .
H22 H 0.7216 0.9670 1.2056 0.047 Uiso 1 1 calc R
N1 N 0.5892(6) 0.9764(3) 0.7322(8) 0.0378(18) Uani 1 1 d .
N2 N 0.5564(6) 1.0958(3) 0.7814(7) 0.0358(16) Uani 1 1 d .
N3 N 0.6105(6) 1.0941(3) 1.0883(8) 0.0364(16) Uani 1 1 d .
O1 O 0.6394(6) 1.2284(3) 1.0715(7) 0.0558(17) Uani 1 1 d .
Pd1 Pd 0.5000 1.0000 1.0000 0.0327(3) Uani 1 2 d S

loop_
_atom_site_aniso_label
_atom_site_aniso_U_11
_atom_site_aniso_U_22
_atom_site_aniso_U_33
_atom_site_aniso_U_23
_atom_site_aniso_U_13
_atom_site_aniso_U_12
C1 0.019(3) 0.029(3) 0.015(4) 0.001(3) -0.005(3) -0.007(2)
C2 0.057(5) 0.025(3) 0.054(6) 0.002(3) 0.036(5) -0.004(3)
C3 0.063(6) 0.029(3) 0.065(7) -0.002(4) 0.053(5) -0.005(3)
C4 0.049(5) 0.018(3) 0.055(6) -0.006(3) 0.027(4) -0.001(3)
C5 0.045(5) 0.023(3) 0.043(5) 0.003(3) 0.023(4) 0.003(3)
C6 0.091(7) 0.028(3) 0.063(7) -0.002(4) 0.048(6) 0.006(4)
C7 0.136(11) 0.038(5) 0.087(10) -0.004(5) 0.083(9) 0.015(6)
C8 0.100(9) 0.042(5) 0.135(12) 0.018(6) 0.093(10) 0.026(6)
C9 0.056(6) 0.033(4) 0.108(9) 0.018(5) 0.054(7) 0.008(4)
C10 0.040(4) 0.025(3) 0.050(6) 0.009(3) 0.021(4) 0.004(3)
C11 0.058(6) 0.041(4) 0.093(9) 0.004(5) 0.040(6) 0.004(4)
C12 0.080(9) 0.063(7) 0.106(11) 0.006(7) 0.027(8) -0.001(6)
C13 0.046(7) 0.075(7) 0.088(10) 0.007(7) -0.007(7) 0.002(6)
C14 0.069(8) 0.052(6) 0.152(14) 0.043(7) 0.065(9) 0.019(5)
C15 0.057(5) 0.018(3) 0.048(6) 0.004(3) 0.027(5) 0.006(3)
C16 0.040(4) 0.028(3) 0.046(6) 0.000(3) 0.025(4) 0.005(3)
C17 0.041(4) 0.033(3) 0.053(6) -0.002(4) 0.032(5) -0.005(3)
C18 0.066(6) 0.038(4) 0.062(7) -0.003(4) 0.044(6) 0.002(4)
C19 0.086(8) 0.055(5) 0.088(9) -0.018(6) 0.071(7) -0.017(5)
C20 0.057(6) 0.076(6) 0.061(7) 0.004(6) 0.039(6) 0.001(5)
C21 0.041(5) 0.062(5) 0.045(6) 0.018(5) 0.021(5) 0.014(4)
C22 0.043(5) 0.036(4) 0.050(6) 0.002(4) 0.030(5) 0.005(3)
N1 0.052(4) 0.020(2) 0.059(5) 0.003(3) 0.042(4) 0.001(3)
N2 0.054(4) 0.021(3) 0.043(4) 0.001(3) 0.031(4) 0.002(2)
N3 0.049(4) 0.023(3) 0.050(5) -0.002(3) 0.036(4) -0.002(3)
O1 0.087(5) 0.019(2) 0.070(5) -0.010(3) 0.038(4) -0.007(3)
Pd1 0.0441(5) 0.0180(4) 0.0480(6) -0.0021(4) 0.0315(5) -0.0021(3)

loop_
_atom_type_symbol
_atom_type_description
_atom_type_scat_dispersion_real
_atom_type_scat_dispersion_imag
_atom_type_scat_source
C C 0.0033 0.0016 'International Tables Vol C Tables 4.2.6.8 and 6.1.1.4'
H H 0.0000 0.0000 'International Tables Vol C Tables 4.2.6.8 and 6.1.1.4'
N N 0.0061 0.0033 'International Tables Vol C Tables 4.2.6.8 and 6.1.1.4'
O O 0.0106 0.0060 'International Tables Vol C Tables 4.2.6.8 and 6.1.1.4'
Pd Pd -0.9988 1.0072 'International Tables Vol C Tables 4.2.6.8 and 6.1.1.4'

loop_
_geom_angle_atom_site_label_1
_geom_angle_atom_site_label_2
_geom_angle_atom_site_label_3
_geom_angle
_geom_angle_site_symmetry_1
_geom_angle_site_symmetry_3
N1 C1 N2 105.0(6) . .
N1 C1 Pd1 135.8(5) . .
N2 C1 Pd1 118.8(5) . .
C3 C2 N2 106.4(6) . .
C3 C2 H2 126.8 . .
N2 C2 H2 126.8 . .
C2 C3 N1 107.5(7) . .
C2 C3 H3 126.2 . .
N1 C3 H3 126.2 . .
N1 C4 C5 112.3(6) . .
N1 C4 H4A 109.1 . .
C5 C4 H4A 109.1 . .
N1 C4 H4B 109.1 . .
C5 C4 H4B 109.1 . .
H4A C4 H4B 107.9 . .
C6 C5 C10 120.4(7) . .
C6 C5 C4 121.3(8) . .
C10 C5 C4 118.2(7) . .
C5 C6 C7 119.6(10) . .
C5 C6 H6 120.2 . .
C7 C6 H6 120.2 . .
C8 C7 C6 120.3(9) . .
C8 C7 H7 119.8 . .
C6 C7 H7 119.8 . .
C9 C8 C7 120.7(9) . .
C9 C8 H8 119.7 . .
C7 C8 H8 119.7 . .
C8 C9 C10 121.3(11) . .
C8 C9 C14 121.9(10) . .
C10 C9 C14 116.8(10) . .
C11 C10 C9 118.4(9) . .
C11 C10 C5 123.9(7) . .
C9 C10 C5 117.6(8) . .
C12 C11 C10 121.8(9) . .
C12 C11 H11 119.1 . .
C10 C11 H11 119.1 . .
C11 C12 C13 121.4(12) . .
C11 C12 H12 119.3 . .
C13 C12 H12 119.3 . .
C14 C13 C12 117.6(12) . .
C14 C13 H13 121.2 . .
C12 C13 H13 121.2 . .
C13 C14 C9 124.0(10) . .
C13 C14 H14 118.0 . .
C9 C14 H14 118.0 . .
N2 C15 C16 112.0(6) . .
N2 C15 H15A 109.2 . .
C16 C15 H15A 109.2 . .
N2 C15 H15B 109.2 . .
C16 C15 H15B 109.2 . .
H15A C15 H15B 107.9 . .
O1 C16 N3 127.2(8) . .
O1 C16 C15 116.3(6) . .
N3 C16 C15 116.5(6) . .
C18 C17 C22 116.9(8) . .
C18 C17 N3 125.7(7) . .
C22 C17 N3 117.4(7) . .
C19 C18 C17 120.0(8) . .
C19 C18 H18 120.0 . .
C17 C18 H18 120.0 . .
C18 C19 C20 123.5(10) . .
C18 C19 H19 118.2 . .
C20 C19 H19 118.2 . .
C19 C20 C21 117.4(10) . .
C19 C20 H20 121.3 . .
C21 C20 H20 121.3 . .
C22 C21 C20 120.5(8) . .
C22 C21 H21 119.7 . .
C20 C21 H21 119.7 . .
C21 C22 C17 121.7(8) . .
C21 C22 H22 119.1 . .
C17 C22 H22 119.1 . .
C1 N1 C3 110.1(6) . .
C1 N1 C4 125.1(6) . .
C3 N1 C4 124.8(6) . .
C1 N2 C2 111.1(5) . .
C1 N2 C15 121.9(6) . .
C2 N2 C15 127.0(5) . .
C16 N3 C17 121.3(6) . .
C16 N3 Pd1 121.4(6) . .
C17 N3 Pd1 117.1(4) . .
C1 Pd1 C1 179.998(3) 3_677 .
C1 Pd1 N3 85.7(2) 3_677 3_677
C1 Pd1 N3 94.3(2) . 3_677
C1 Pd1 N3 94.3(2) 3_677 .
C1 Pd1 N3 85.7(2) . .
N3 Pd1 N3 180.0(4) 3_677 .

loop_
_geom_bond_atom_site_label_1
_geom_bond_atom_site_label_2
_geom_bond_distance
_geom_bond_site_symmetry_2
C1 N1 1.347(9) .
C1 N2 1.353(8) .
C1 Pd1 2.006(7) .
C2 C3 1.322(10) .
C2 N2 1.402(9) .
C2 H2 0.9500 .
C3 N1 1.412(10) .
C3 H3 0.9500 .
C4 N1 1.480(8) .
C4 C5 1.484(10) .
C4 H4A 0.9900 .
C4 H4B 0.9900 .
C5 C6 1.358(11) .
C5 C10 1.450(11) .
C6 C7 1.435(14) .
C6 H6 0.9500 .
C7 C8 1.381(15) .
C7 H7 0.9500 .
C8 C9 1.356(15) .
C8 H8 0.9500 .
C9 C10 1.423(10) .
C9 C14 1.430(16) .
C10 C11 1.408(12) .
C11 C12 1.354(14) .
C11 H11 0.9500 .
C12 C13 1.405(16) .
C12 H12 0.9500 .
C13 C14 1.349(16) .
C13 H13 0.9500 .
C14 H14 0.9500 .
C15 N2 1.464(8) .
C15 C16 1.531(11) .
C15 H15A 0.9900 .
C15 H15B 0.9900 .
C16 O1 1.244(8) .
C16 N3 1.339(9) .
C17 C18 1.402(11) .
C17 C22 1.413(9) .
C17 N3 1.426(10) .
C18 C19 1.368(14) .
C18 H18 0.9500 .
C19 C20 1.370(13) .
C19 H19 0.9500 .
C20 C21 1.399(13) .
C20 H20 0.9500 .
C21 C22 1.374(14) .
C21 H21 0.9500 .
C22 H22 0.9500 .
N3 Pd1 2.040(6) .
Pd1 C1 2.006(7) 3_677
Pd1 N3 2.040(6) 3_677
